data_7041875
loop_
_publ_author_name
'Sch\"afer, Bernhard'
'Bauer, Thomas'
'Faus, Isabelle'
'Wolny, Juliusz A.'
'Dahms, Fabian'
'Fuhr, Olaf'
'Lebedkin, Sergei'
'Wille, Hans-Christian'
'Schlage, Kai'
'Chevalier, Katharina'
'Rupp, Fabian'
'Diller, Rolf'
'Sch\"unemann, Volker'
'Kappes, Manfred M.'
'Ruben, Mario'

_publ_section_title
;
 A luminescent Pt2Fe spin crossover complex.
;
_journal_issue 7
_journal_name_full 'Dalton transactions (Cambridge, England : 2003)'
_journal_page_first 2289
_journal_page_last 2302
_journal_paper_doi 10.1039/c6dt04360g
_journal_volume 46
_journal_year 2017
_chemical_formula_moiety 'C80 H86 Fe N16 Pt2, 10(C H2 Cl2), 4(B F4)'
_chemical_formula_sum 'C90 H106 B4 Cl20 F16 Fe N16 Pt2'
_chemical_formula_weight 2914.17
_chemical_name_systematic
;
 ?
;
_space_group_crystal_system monoclinic
_space_group_IT_number 15
_space_group_name_Hall '-C 2yc'
_space_group_name_H-M_alt 'C 1 2/c 1'
_symmetry_space_group_name_Hall '-C 2yc'
_symmetry_space_group_name_H-M 'C 1 2/c 1'
_atom_sites_solution_hydrogens geom
_atom_sites_solution_primary direct
_audit_creation_date 2016-10-19
_audit_creation_method
;
Olex2 1.2
(compiled 2016.09.09 svn.r3337 for OlexSys, GUI svn.r5227)
;
_audit_update_record
;
2016-10-20 deposited with the CCDC.
2017-01-12 downloaded from the CCDC.
;
_cell_angle_alpha 90
_cell_angle_beta 97.533(2)
_cell_angle_gamma 90
_cell_formula_units_Z 4
_cell_length_a 32.6480(8)
_cell_length_b 19.9969(5)
_cell_length_c 17.9521(4)
_cell_measurement_reflns_used 70014
_cell_measurement_temperature 180.15
_cell_measurement_theta_max 26.21
_cell_measurement_theta_min 2.03
_cell_volume 11619.0(5)
_computing_molecular_graphics 'Olex2 (Dolomanov et al., 2009)'
_computing_publication_material 'Olex2 (Dolomanov et al., 2009)'
_computing_structure_refinement 'ShelXL (Sheldrick, 2015)'
_computing_structure_solution 'ShelXS (Sheldrick, 2008)'
_diffrn_ambient_temperature 180.15
_diffrn_detector 'image plate (34 cm diameter)'
_diffrn_detector_area_resol_mean 6.67
_diffrn_detector_type STOE
_diffrn_measured_fraction_theta_full 0.954
_diffrn_measured_fraction_theta_max 0.984
_diffrn_measurement_device '2-circle goniometer'
_diffrn_measurement_device_type 'STOE IPDS 2T'
_diffrn_measurement_method 'rotation method'
_diffrn_radiation_collimation '0.5 mm diameter, monocapillary'
_diffrn_radiation_monochromator 'plane graphite'
_diffrn_radiation_polarisn_norm 0
_diffrn_radiation_type MoK\a
_diffrn_radiation_wavelength 0.71073
_diffrn_reflns_av_R_equivalents 0.0438
_diffrn_reflns_av_unetI/netI 0.0325
_diffrn_reflns_Laue_measured_fraction_full 0.954
_diffrn_reflns_Laue_measured_fraction_max 0.984
_diffrn_reflns_limit_h_max 39
_diffrn_reflns_limit_h_min -30
_diffrn_reflns_limit_k_max 24
_diffrn_reflns_limit_k_min -24
_diffrn_reflns_limit_l_max 21
_diffrn_reflns_limit_l_min -21
_diffrn_reflns_number 30271
_diffrn_reflns_point_group_measured_fraction_full 0.954
_diffrn_reflns_point_group_measured_fraction_max 0.984
_diffrn_reflns_theta_full 26.000
_diffrn_reflns_theta_max 25.716
_diffrn_reflns_theta_min 2.145
_diffrn_source 'sealed X-ray tube, 12 x 0.4 mm long-fine focus'
_diffrn_source_current 40
_diffrn_source_power 2.000
_diffrn_source_voltage 50
_exptl_absorpt_coefficient_mu 3.061
_exptl_absorpt_correction_T_max 0.6268
_exptl_absorpt_correction_T_min 0.3378
_exptl_absorpt_correction_type integration
_exptl_crystal_colour red
_exptl_crystal_colour_primary red
_exptl_crystal_density_diffrn 1.666
_exptl_crystal_description plate
_exptl_crystal_F_000 5776
_exptl_crystal_size_max 0.31
_exptl_crystal_size_mid 0.27
_exptl_crystal_size_min 0.14
_refine_diff_density_max 2.031
_refine_diff_density_min -1.605
_refine_diff_density_rms 0.167
_refine_ls_extinction_coef 0.00200(10)
_refine_ls_extinction_expression Fc^*^=kFc[1+0.001xFc^2^\l^3^/sin(2\q)]^-1/4^
_refine_ls_extinction_method SHELXL
_refine_ls_goodness_of_fit_ref 1.026
_refine_ls_hydrogen_treatment constr
_refine_ls_matrix_type full
_refine_ls_number_parameters 682
_refine_ls_number_reflns 10901
_refine_ls_number_restraints 8
_refine_ls_restrained_S_all 1.030
_refine_ls_R_factor_all 0.0647
_refine_ls_R_factor_gt 0.0570
_refine_ls_shift/su_max 0.002
_refine_ls_shift/su_mean 0.000
_refine_ls_structure_factor_coef Fsqd
_refine_ls_weighting_details 'w=1/[\s^2^(Fo^2^)+(0.1189P)^2^+53.6546P] where P=(Fo^2^+2Fc^2^)/3'
_refine_ls_weighting_scheme calc
_refine_ls_wR_factor_gt 0.1609
_refine_ls_wR_factor_ref 0.1695
_reflns_Friedel_coverage 0.000
_reflns_number_gt 9322
_reflns_number_total 10901
_reflns_threshold_expression 'I > 2\s(I)'
_cod_data_source_file c6dt04360g2.cif
_cod_data_source_block bs67-2
_cod_depositor_comments 'Adding full bibliography for 7041874--7041876.cif.'
_cod_database_code 7041875
_shelxl_version_number 2013-4
_shelx_space_group_comment
;
The symmetry employed for this shelxl refinement is uniquely defined
by the following loop, which should always be used as a source of
symmetry information in preference to the above space-group names.
They are only intended as comments.
;
_olex2_refinement_description
;
1. Fixed Uiso
 At 1.2 times of:
  All C(H) groups, All C(H,H) groups
 At 1.5 times of:
  All C(H,H,H) groups
2. Restrained distances
 Cl4-C43
 1.76 with sigma of 0.02
 C43-Cl5
 1.76 with sigma of 0.02
3. Uiso/Uaniso restraints and constraints
Uanis(C43) \\sim Ueq: with sigma of 0.1 and sigma for terminal atoms of 0.2
4.a Secondary CH2 refined with riding coordinates:
 C45(H45A,H45B), C43(H43A,H43B), C44(H44A,H44B), C41(H41A,H41B), C42(H42A,H42B)
4.b Aromatic/amide H refined with riding coordinates:
 C1(H1), C2(H2), C3(H3), C5(H5), C7(H7), C9(H9), C10(H10), C11(H11), C14(H14),
 C15(H15), C17(H17), C20(H20), C22(H22), C25(H25), C27(H27), C28(H28)
4.c Idealised Me refined as rotating group:
 C30(H30A,H30B,H30C), C31(H31A,H31B,H31C), C32(H32A,H32B,H32C), C34(H34A,H34B,
 H34C), C35(H35A,H35B,H35C), C36(H36A,H36B,H36C), C38(H38A,H38B,H38C), C39(H39A,
 H39B,H39C), C40(H40A,H40B,H40C)
;
_olex2_submission_special_instructions 'No special instructions were received'

loop_
_space_group_symop_operation_xyz
'x, y, z'
'-x, y, -z+1/2'
'x+1/2, y+1/2, z'
'-x+1/2, y+1/2, -z+1/2'
'-x, -y, -z'
'x, -y, z-1/2'
'-x+1/2, -y+1/2, -z'
'x+1/2, -y+1/2, z-1/2'

loop_
_atom_site_label
_atom_site_type_symbol
_atom_site_fract_x
_atom_site_fract_y
_atom_site_fract_z
_atom_site_U_iso_or_equiv
_atom_site_adp_type
_atom_site_occupancy
_atom_site_site_symmetry_order
_atom_site_calc_flag
_atom_site_refinement_flags_posn
_atom_site_refinement_flags_adp
_atom_site_refinement_flags_occupancy
Pt1 Pt 0.75565(2) 0.23689(2) 0.59228(2) 0.03504(14) Uani 1 1 d . . .
Fe1 Fe 0.5000 0.19722(6) 0.7500 0.0352(3) Uani 1 2 d S T P
Cl9 Cl 0.90492(17) 0.0706(3) 0.7046(3) 0.1583(18) Uani 1 1 d . . .
Cl10 Cl 0.8471(2) 0.1639(3) 0.7577(3) 0.168(2) Uani 1 1 d . . .
N1 N 0.49209(15) 0.1273(3) 0.6727(3) 0.0392(11) Uani 1 1 d . . .
N2 N 0.52857(16) 0.1126(3) 0.6437(3) 0.0394(11) Uani 1 1 d . . .
N3 N 0.55296(15) 0.1977(2) 0.7189(3) 0.0355(10) Uani 1 1 d . . .
N4 N 0.56402(17) 0.2851(3) 0.7974(3) 0.0412(11) Uani 1 1 d . . .
N5 N 0.52600(17) 0.2695(3) 0.8144(3) 0.0407(12) Uani 1 1 d . . .
N6 N 0.76938(16) 0.1440(3) 0.5596(3) 0.0389(11) Uani 1 1 d . . .
N7 N 0.81367(17) 0.2495(3) 0.5830(3) 0.0360(11) Uani 1 1 d . . .
N8 N 0.76227(16) 0.3329(3) 0.6250(3) 0.0392(11) Uani 1 1 d . . .
C1 C 0.4653(2) 0.0841(4) 0.6400(4) 0.0467(15) Uani 1 1 d . . .
H1 H 0.4371 0.0823 0.6482 0.056 Uiso 1 1 calc R . .
C2 C 0.4829(2) 0.0411(4) 0.5917(4) 0.0501(16) Uani 1 1 d . . .
H2 H 0.4698 0.0057 0.5624 0.060 Uiso 1 1 calc R . .
C3 C 0.5230(2) 0.0607(3) 0.5959(4) 0.0457(15) Uani 1 1 d . . .
H3 H 0.5435 0.0412 0.5696 0.055 Uiso 1 1 calc R . .
C4 C 0.56264(18) 0.1541(3) 0.6674(3) 0.0361(12) Uani 1 1 d . . .
C5 C 0.59975(19) 0.1545(3) 0.6394(3) 0.0388(13) Uani 1 1 d . . .
H5 H 0.6060 0.1223 0.6036 0.047 Uiso 1 1 calc R . .
C6 C 0.62820(19) 0.2044(3) 0.6659(3) 0.0399(13) Uani 1 1 d . . .
C7 C 0.6183(2) 0.2494(3) 0.7211(4) 0.0416(14) Uani 1 1 d . . .
H7 H 0.6373 0.2829 0.7409 0.050 Uiso 1 1 calc R . .
C8 C 0.5807(2) 0.2434(3) 0.7452(4) 0.0404(14) Uani 1 1 d . . .
C9 C 0.5775(2) 0.3440(4) 0.8300(4) 0.0524(17) Uani 1 1 d . . .
H9 H 0.6030 0.3657 0.8255 0.063 Uiso 1 1 calc R . .
C10 C 0.5477(3) 0.3657(4) 0.8701(4) 0.0579(19) Uani 1 1 d . . .
H10 H 0.5481 0.4050 0.8998 0.069 Uiso 1 1 calc R . .
C11 C 0.5164(2) 0.3181(4) 0.8585(4) 0.0474(15) Uani 1 1 d . . .
H11 H 0.4912 0.3204 0.8797 0.057 Uiso 1 1 calc R . .
C12 C 0.6666(2) 0.2110(3) 0.6372(4) 0.0421(13) Uani 1 1 d . . .
C13 C 0.69965(19) 0.2215(3) 0.6144(4) 0.0379(13) Uani 1 1 d . . .
C14 C 0.7434(2) 0.0913(3) 0.5492(4) 0.0438(14) Uani 1 1 d . . .
H14 H 0.7148 0.0979 0.5512 0.053 Uiso 1 1 calc R . .
C15 C 0.7575(2) 0.0287(3) 0.5359(4) 0.0476(15) Uani 1 1 d . . .
H15 H 0.7386 -0.0076 0.5291 0.057 Uiso 1 1 calc R . .
C16 C 0.7997(2) 0.0173(3) 0.5320(4) 0.0452(14) Uani 1 1 d . . .
C17 C 0.8251(2) 0.0730(3) 0.5381(4) 0.0443(14) Uani 1 1 d . . .
H17 H 0.8534 0.0679 0.5326 0.053 Uiso 1 1 calc R . .
C18 C 0.81013(18) 0.1354(3) 0.5519(3) 0.0370(12) Uani 1 1 d . . .
C19 C 0.83581(19) 0.1968(3) 0.5634(3) 0.0397(13) Uani 1 1 d . . .
C20 C 0.87748(19) 0.2029(3) 0.5607(3) 0.0399(13) Uani 1 1 d . . .
H20 H 0.8931 0.1657 0.5472 0.048 Uiso 1 1 calc R . .
C21 C 0.8969(2) 0.2650(3) 0.5784(4) 0.0407(14) Uani 1 1 d . . .
C22 C 0.87294(19) 0.3179(3) 0.6001(3) 0.0405(13) Uani 1 1 d . . .
H22 H 0.8853 0.3601 0.6129 0.049 Uiso 1 1 calc R . .
C23 C 0.8319(2) 0.3087(3) 0.6029(3) 0.0377(12) Uani 1 1 d . . .
C24 C 0.80191(18) 0.3564(3) 0.6291(3) 0.0386(13) Uani 1 1 d . . .
C25 C 0.8122(2) 0.4188(3) 0.6593(3) 0.0414(13) Uani 1 1 d . . .
H25 H 0.8396 0.4347 0.6606 0.050 Uiso 1 1 calc R . .
C26 C 0.7826(2) 0.4589(3) 0.6880(4) 0.0436(14) Uani 1 1 d . . .
C27 C 0.7428(2) 0.4350(4) 0.6801(4) 0.0498(16) Uani 1 1 d . . .
H27 H 0.7215 0.4615 0.6963 0.060 Uiso 1 1 calc R . .
C28 C 0.7334(2) 0.3728(3) 0.6489(3) 0.0420(14) Uani 1 1 d . . .
H28 H 0.7056 0.3577 0.6441 0.050 Uiso 1 1 calc R . .
C29 C 0.8162(3) -0.0541(4) 0.5268(5) 0.0593(19) Uani 1 1 d . . .
C30 C 0.8060(4) -0.0931(5) 0.5929(8) 0.108(4) Uani 1 1 d . . .
H30A H 0.8177 -0.0706 0.6394 0.162 Uiso 1 1 calc GR . .
H30B H 0.8176 -0.1382 0.5916 0.162 Uiso 1 1 calc GR . .
H30C H 0.7759 -0.0960 0.5912 0.162 Uiso 1 1 calc GR . .
C31 C 0.7992(5) -0.0825(7) 0.4521(8) 0.139(7) Uani 1 1 d . . .
H31A H 0.7974 -0.0471 0.4140 0.209 Uiso 1 1 calc GR . .
H31B H 0.7716 -0.1008 0.4547 0.209 Uiso 1 1 calc GR . .
H31C H 0.8175 -0.1181 0.4385 0.209 Uiso 1 1 calc GR . .
C32 C 0.8630(3) -0.0567(5) 0.5306(6) 0.076(2) Uani 1 1 d . . .
H32A H 0.8713 -0.0359 0.4855 0.113 Uiso 1 1 calc GR . .
H32B H 0.8722 -0.1034 0.5334 0.113 Uiso 1 1 calc GR . .
H32C H 0.8757 -0.0326 0.5752 0.113 Uiso 1 1 calc GR . .
C33 C 0.9435(2) 0.2714(4) 0.5767(4) 0.0492(16) Uani 1 1 d . . .
C34 C 0.9659(3) 0.2401(5) 0.6477(5) 0.067(2) Uani 1 1 d . . .
H34A H 0.9572 0.2623 0.6918 0.101 Uiso 1 1 calc GR . .
H34B H 0.9958 0.2456 0.6484 0.101 Uiso 1 1 calc GR . .
H34C H 0.9591 0.1924 0.6489 0.101 Uiso 1 1 calc GR . .
C35 C 0.9561(3) 0.2355(4) 0.5068(5) 0.0560(19) Uani 1 1 d . . .
H35A H 0.9575 0.1872 0.5159 0.084 Uiso 1 1 calc GR . .
H35B H 0.9833 0.2517 0.4971 0.084 Uiso 1 1 calc GR . .
H35C H 0.9356 0.2449 0.4631 0.084 Uiso 1 1 calc GR . .
C36 C 0.9562(2) 0.3451(4) 0.5720(6) 0.068(2) Uani 1 1 d . . .
H36A H 0.9409 0.3656 0.5271 0.103 Uiso 1 1 calc GR . .
H36B H 0.9859 0.3479 0.5691 0.103 Uiso 1 1 calc GR . .
H36C H 0.9498 0.3689 0.6168 0.103 Uiso 1 1 calc GR . .
C37 C 0.7958(2) 0.5238(4) 0.7299(4) 0.0504(16) Uani 1 1 d . . .
C38 C 0.8231(3) 0.5034(5) 0.8020(5) 0.071(2) Uani 1 1 d . . .
H38A H 0.8470 0.4783 0.7893 0.106 Uiso 1 1 calc GR . .
H38B H 0.8072 0.4754 0.8325 0.106 Uiso 1 1 calc GR . .
H38C H 0.8326 0.5436 0.8304 0.106 Uiso 1 1 calc GR . .
C39 C 0.8193(3) 0.5685(4) 0.6808(5) 0.064(2) Uani 1 1 d . . .
H39A H 0.8462 0.5484 0.6760 0.096 Uiso 1 1 calc GR . .
H39B H 0.8234 0.6127 0.7041 0.096 Uiso 1 1 calc GR . .
H39C H 0.8033 0.5730 0.6309 0.096 Uiso 1 1 calc GR . .
C40 C 0.7581(3) 0.5627(4) 0.7508(5) 0.0595(19) Uani 1 1 d . . .
H40A H 0.7675 0.6036 0.7780 0.089 Uiso 1 1 calc GR . .
H40B H 0.7429 0.5347 0.7827 0.089 Uiso 1 1 calc GR . .
H40C H 0.7399 0.5746 0.7049 0.089 Uiso 1 1 calc GR . .
C45 C 0.8621(8) 0.0823(10) 0.7517(13) 0.192(10) Uani 1 1 d . . .
H45A H 0.8387 0.0563 0.7257 0.230 Uiso 1 1 calc R . .
H45B H 0.8685 0.0641 0.8032 0.230 Uiso 1 1 calc R . .
Cl4 Cl 1.20527(14) 0.3176(2) 0.6762(3) 0.1463(17) Uani 1 1 d D . .
Cl5 Cl 1.2649(3) 0.2343(3) 0.6234(6) 0.228(4) Uani 1 1 d D . .
C43 C 1.2449(8) 0.2535(9) 0.6974(8) 0.228(16) Uani 1 1 d D U .
H43A H 1.2667 0.2703 0.7365 0.274 Uiso 1 1 calc R . .
H43B H 1.2325 0.2132 0.7174 0.274 Uiso 1 1 calc R . .
Cl6 Cl 0.53168(16) 0.5455(2) 0.9386(4) 0.1570(18) Uani 1 1 d . . .
Cl7 Cl 0.45347(16) 0.6172(3) 0.9209(3) 0.1594(18) Uani 1 1 d . . .
C44 C 0.4824(6) 0.5490(11) 0.8893(11) 0.159(7) Uani 1 1 d . . .
H44A H 0.4678 0.5065 0.8960 0.191 Uiso 1 1 calc R . .
H44B H 0.4844 0.5545 0.8350 0.191 Uiso 1 1 calc R . .
Cl1 Cl 0.56364(13) 0.04274(18) 0.25033(17) 0.1089(10) Uani 1 1 d . . .
Cl2 Cl 0.59538(15) 0.1671(2) 0.20146(18) 0.1243(13) Uani 1 1 d . . .
C41 C 0.5673(4) 0.0956(6) 0.1744(6) 0.091(3) Uani 1 1 d . . .
H41A H 0.5808 0.0715 0.1361 0.109 Uiso 1 1 calc R . .
H41B H 0.5392 0.1085 0.1514 0.109 Uiso 1 1 calc R . .
Cl3 Cl 1.06915(13) 0.2919(3) 0.4973(2) 0.1359(14) Uani 1 1 d . . .
Cl8 Cl 1.1449(2) 0.2872(3) 0.4344(4) 0.200(3) Uani 1 1 d . . .
C42 C 1.1194(5) 0.3130(7) 0.5090(7) 0.108(4) Uani 1 1 d . . .
H42A H 1.1331 0.2927 0.5560 0.130 Uiso 1 1 calc R . .
H42B H 1.1218 0.3622 0.5142 0.130 Uiso 1 1 calc R . .
F5 F 0.61085(14) 0.0083(3) 0.4216(2) 0.0634(12) Uani 1 1 d . . .
F6 F 0.64411(16) 0.0696(2) 0.5164(3) 0.0652(12) Uani 1 1 d . . .
F7 F 0.66189(15) -0.0385(2) 0.5040(3) 0.0692(12) Uani 1 1 d . . .
F8 F 0.60042(15) -0.0117(3) 0.5423(3) 0.0687(12) Uani 1 1 d . . .
B2 B 0.6294(3) 0.0065(4) 0.4959(4) 0.0472(17) Uani 1 1 d . . .
F1 F 0.6408(2) 0.4085(3) 0.7126(3) 0.0919(17) Uani 1 1 d . . .
F2 F 0.6288(2) 0.3733(4) 0.5951(3) 0.103(2) Uani 1 1 d . . .
F3 F 0.57551(19) 0.3868(4) 0.6600(4) 0.0997(19) Uani 1 1 d . . .
F4 F 0.6085(3) 0.4759(4) 0.6208(5) 0.144(3) Uani 1 1 d . . .
B1 B 0.6128(3) 0.4113(5) 0.6459(6) 0.067(2) Uani 1 1 d . . .

loop_
_atom_site_aniso_label
_atom_site_aniso_U_11
_atom_site_aniso_U_22
_atom_site_aniso_U_33
_atom_site_aniso_U_23
_atom_site_aniso_U_13
_atom_site_aniso_U_12
Pt1 0.03172(18) 0.0391(2) 0.03711(18) 0.00008(8) 0.01492(10) -0.00154(8)
Fe1 0.0310(6) 0.0404(6) 0.0371(6) 0.000 0.0153(5) 0.000
Cl9 0.158(4) 0.195(5) 0.123(3) 0.029(3) 0.024(3) -0.007(4)
Cl10 0.235(6) 0.152(4) 0.123(3) 0.040(3) 0.042(3) 0.011(4)
N1 0.028(2) 0.049(3) 0.043(3) 0.003(2) 0.016(2) -0.003(2)
N2 0.035(3) 0.044(3) 0.042(3) -0.004(2) 0.017(2) -0.003(2)
N3 0.032(2) 0.038(3) 0.038(2) -0.001(2) 0.012(2) 0.000(2)
N4 0.040(3) 0.043(3) 0.045(3) -0.008(2) 0.020(2) -0.002(2)
N5 0.034(3) 0.048(3) 0.043(3) 0.001(2) 0.018(2) 0.001(2)
N6 0.037(3) 0.044(3) 0.039(3) 0.003(2) 0.014(2) -0.001(2)
N7 0.034(3) 0.039(2) 0.039(3) 0.000(2) 0.020(2) 0.001(2)
N8 0.039(3) 0.042(3) 0.039(3) -0.001(2) 0.012(2) -0.005(2)
C1 0.033(3) 0.057(4) 0.051(3) 0.000(3) 0.012(3) -0.012(3)
C2 0.044(4) 0.058(4) 0.051(4) -0.011(3) 0.015(3) -0.011(3)
C3 0.046(4) 0.046(3) 0.048(3) -0.010(3) 0.018(3) -0.004(3)
C4 0.031(3) 0.038(3) 0.041(3) -0.001(2) 0.013(2) -0.001(2)
C5 0.036(3) 0.043(3) 0.040(3) 0.000(2) 0.014(2) -0.001(3)
C6 0.035(3) 0.044(3) 0.044(3) 0.004(3) 0.017(3) 0.001(3)
C7 0.039(4) 0.044(3) 0.046(4) -0.002(3) 0.020(3) -0.005(3)
C8 0.042(4) 0.041(3) 0.040(3) -0.004(2) 0.011(3) 0.004(3)
C9 0.050(4) 0.053(4) 0.056(4) -0.016(3) 0.016(3) -0.010(3)
C10 0.062(5) 0.057(4) 0.060(4) -0.020(3) 0.027(4) -0.011(4)
C11 0.047(4) 0.051(4) 0.047(3) -0.010(3) 0.017(3) 0.001(3)
C12 0.040(3) 0.041(3) 0.048(3) -0.001(3) 0.015(3) 0.000(3)
C13 0.027(3) 0.046(3) 0.042(3) -0.003(3) 0.011(2) 0.001(3)
C14 0.043(3) 0.048(3) 0.043(3) -0.002(3) 0.015(3) -0.006(3)
C15 0.051(4) 0.039(3) 0.055(4) -0.002(3) 0.015(3) -0.006(3)
C16 0.054(4) 0.041(3) 0.043(3) -0.001(3) 0.015(3) 0.001(3)
C17 0.041(3) 0.049(4) 0.045(3) -0.002(3) 0.013(3) 0.003(3)
C18 0.034(3) 0.041(3) 0.038(3) 0.001(2) 0.012(2) -0.003(2)
C19 0.034(3) 0.048(3) 0.039(3) 0.000(2) 0.012(2) 0.002(3)
C20 0.033(3) 0.047(3) 0.041(3) 0.000(3) 0.011(2) 0.001(3)
C21 0.037(3) 0.048(4) 0.039(3) 0.000(2) 0.012(3) -0.006(3)
C22 0.036(3) 0.050(3) 0.038(3) -0.006(3) 0.015(2) -0.007(3)
C23 0.042(3) 0.038(3) 0.034(3) 0.001(2) 0.010(2) 0.000(3)
C24 0.034(3) 0.047(3) 0.038(3) 0.000(2) 0.015(2) 0.000(3)
C25 0.042(3) 0.041(3) 0.043(3) -0.001(3) 0.012(3) -0.005(3)
C26 0.047(4) 0.045(3) 0.040(3) -0.004(3) 0.010(3) -0.004(3)
C27 0.049(4) 0.054(4) 0.051(4) -0.005(3) 0.023(3) 0.004(3)
C28 0.039(3) 0.046(3) 0.044(3) -0.007(3) 0.018(3) 0.001(3)
C29 0.058(5) 0.045(4) 0.076(5) -0.009(4) 0.012(4) 0.001(3)
C30 0.114(9) 0.060(6) 0.162(11) 0.043(7) 0.070(9) 0.019(6)
C31 0.148(13) 0.104(9) 0.147(12) -0.075(9) -0.051(10) 0.051(9)
C32 0.072(6) 0.055(5) 0.105(7) 0.003(5) 0.031(5) 0.006(4)
C33 0.034(3) 0.066(4) 0.051(4) -0.010(3) 0.018(3) -0.001(3)
C34 0.036(4) 0.104(7) 0.062(5) 0.004(4) 0.008(4) 0.009(4)
C35 0.046(4) 0.068(5) 0.059(4) -0.006(3) 0.023(4) 0.003(3)
C36 0.042(4) 0.069(5) 0.100(6) -0.015(5) 0.029(4) -0.019(4)
C37 0.055(4) 0.047(4) 0.052(4) -0.012(3) 0.015(3) -0.001(3)
C38 0.077(6) 0.074(5) 0.058(4) -0.021(4) 0.000(4) 0.002(5)
C39 0.083(6) 0.049(4) 0.066(5) -0.012(4) 0.031(4) -0.007(4)
C40 0.065(5) 0.052(4) 0.064(4) -0.019(3) 0.018(4) 0.001(4)
C45 0.24(2) 0.142(15) 0.23(2) 0.066(15) 0.15(2) 0.028(16)
Cl4 0.120(3) 0.157(4) 0.158(4) -0.068(3) 0.002(3) 0.029(3)
Cl5 0.265(9) 0.112(4) 0.347(10) 0.020(5) 0.190(8) 0.015(4)
C43 0.50(5) 0.118(12) 0.058(8) 0.005(7) 0.026(16) 0.096(19)
Cl6 0.139(4) 0.099(3) 0.236(6) -0.015(3) 0.039(4) -0.016(2)
Cl7 0.149(4) 0.146(4) 0.193(5) -0.037(3) 0.058(3) -0.035(3)
C44 0.145(16) 0.174(18) 0.154(15) -0.036(14) 0.000(13) 0.005(14)
Cl1 0.144(3) 0.109(2) 0.0793(17) -0.0018(15) 0.0349(18) -0.013(2)
Cl2 0.185(4) 0.115(2) 0.0781(17) -0.0066(17) 0.037(2) -0.028(3)
C41 0.098(8) 0.106(8) 0.064(5) 0.003(5) -0.006(5) 0.017(7)
Cl3 0.112(3) 0.181(4) 0.111(3) -0.013(3) -0.002(2) -0.033(3)
Cl8 0.231(6) 0.178(5) 0.219(6) -0.105(5) 0.138(5) -0.088(5)
C42 0.130(11) 0.098(9) 0.104(8) -0.017(7) 0.042(8) -0.030(8)
F5 0.056(3) 0.085(3) 0.050(2) -0.010(2) 0.0129(19) -0.015(2)
F6 0.077(3) 0.054(2) 0.064(3) -0.008(2) 0.010(2) -0.011(2)
F7 0.061(3) 0.065(3) 0.084(3) -0.009(2) 0.019(2) 0.013(2)
F8 0.061(3) 0.086(3) 0.064(3) 0.008(2) 0.029(2) -0.003(2)
B2 0.046(4) 0.057(4) 0.043(4) -0.005(3) 0.019(3) -0.005(3)
F1 0.091(4) 0.102(4) 0.085(4) -0.009(3) 0.020(3) -0.025(3)
F2 0.114(5) 0.115(5) 0.084(4) -0.019(4) 0.032(4) 0.005(4)
F3 0.070(4) 0.125(5) 0.107(4) 0.018(4) 0.027(3) -0.005(4)
F4 0.214(10) 0.072(4) 0.152(7) 0.036(4) 0.049(7) 0.005(5)
B1 0.070(6) 0.058(5) 0.074(6) 0.004(5) 0.021(5) 0.000(5)

loop_
_atom_type_symbol
_atom_type_description
_atom_type_scat_dispersion_real
_atom_type_scat_dispersion_imag
_atom_type_scat_source
C C 0.0033 0.0016 'International Tables Vol C Tables 4.2.6.8 and 6.1.1.4'
H H 0.0000 0.0000 'International Tables Vol C Tables 4.2.6.8 and 6.1.1.4'
B B 0.0013 0.0007 'International Tables Vol C Tables 4.2.6.8 and 6.1.1.4'
N N 0.0061 0.0033 'International Tables Vol C Tables 4.2.6.8 and 6.1.1.4'
F F 0.0171 0.0103 'International Tables Vol C Tables 4.2.6.8 and 6.1.1.4'
Fe Fe 0.3463 0.8444 'International Tables Vol C Tables 4.2.6.8 and 6.1.1.4'
Pt Pt -1.7033 8.3905 'International Tables Vol C Tables 4.2.6.8 and 6.1.1.4'
Cl Cl 0.1484 0.1585 'International Tables Vol C Tables 4.2.6.8 and 6.1.1.4'

loop_
_geom_angle_atom_site_label_1
_geom_angle_atom_site_label_2
_geom_angle_atom_site_label_3
_geom_angle
_geom_angle_site_symmetry_1
_geom_angle_site_symmetry_3
N7 Pt1 N6 80.7(2) . .
N7 Pt1 N8 80.3(2) . .
N7 Pt1 C13 173.0(2) . .
N8 Pt1 N6 160.9(2) . .
C13 Pt1 N6 99.5(2) . .
C13 Pt1 N8 99.2(2) . .
N1 Fe1 N1 89.1(3) 2_656 .
N1 Fe1 N5 95.8(2) 2_656 .
N1 Fe1 N5 95.8(2) . 2_656
N1 Fe1 N5 160.6(2) . .
N1 Fe1 N5 160.6(2) 2_656 2_656
N3 Fe1 N1 99.9(2) 2_656 .
N3 Fe1 N1 99.9(2) . 2_656
N3 Fe1 N1 80.5(2) 2_656 2_656
N3 Fe1 N1 80.5(2) . .
N3 Fe1 N3 179.4(3) . 2_656
N3 Fe1 N5 80.1(2) 2_656 2_656
N3 Fe1 N5 99.4(2) 2_656 .
N3 Fe1 N5 99.4(2) . 2_656
N3 Fe1 N5 80.1(2) . .
N5 Fe1 N5 85.7(3) . 2_656
N2 N1 Fe1 112.0(4) . .
C1 N1 Fe1 143.4(4) . .
C1 N1 N2 104.3(5) . .
N1 N2 C4 116.3(5) . .
C3 N2 N1 110.6(5) . .
C3 N2 C4 133.1(5) . .
C4 N3 Fe1 120.7(4) . .
C8 N3 Fe1 120.4(4) . .
C8 N3 C4 118.8(5) . .
N5 N4 C8 117.1(5) . .
N5 N4 C9 110.9(5) . .
C9 N4 C8 131.6(6) . .
N4 N5 Fe1 112.0(4) . .
C11 N5 Fe1 140.8(5) . .
C11 N5 N4 105.3(5) . .
C14 N6 Pt1 126.8(4) . .
C14 N6 C18 119.3(5) . .
C18 N6 Pt1 113.8(4) . .
C19 N7 Pt1 118.8(4) . .
C19 N7 C23 121.4(6) . .
C23 N7 Pt1 119.5(4) . .
C24 N8 Pt1 114.1(4) . .
C28 N8 Pt1 127.3(4) . .
C28 N8 C24 118.3(5) . .
N1 C1 H1 123.9 . .
N1 C1 C2 112.2(6) . .
C2 C1 H1 123.9 . .
C1 C2 H2 127.5 . .
C3 C2 C1 105.1(6) . .
C3 C2 H2 127.5 . .
N2 C3 C2 107.9(6) . .
N2 C3 H3 126.1 . .
C2 C3 H3 126.1 . .
N3 C4 N2 110.1(5) . .
N3 C4 C5 123.3(6) . .
C5 C4 N2 126.4(6) . .
C4 C5 H5 121.4 . .
C4 C5 C6 117.2(6) . .
C6 C5 H5 121.4 . .
C5 C6 C7 119.4(5) . .
C5 C6 C12 121.2(6) . .
C7 C6 C12 119.4(6) . .
C6 C7 H7 121.1 . .
C8 C7 C6 117.9(6) . .
C8 C7 H7 121.1 . .
N3 C8 N4 109.8(6) . .
N3 C8 C7 123.3(6) . .
C7 C8 N4 126.8(6) . .
N4 C9 H9 126.6 . .
C10 C9 N4 106.9(6) . .
C10 C9 H9 126.6 . .
C9 C10 H10 127.2 . .
C9 C10 C11 105.5(6) . .
C11 C10 H10 127.2 . .
N5 C11 C10 111.4(6) . .
N5 C11 H11 124.3 . .
C10 C11 H11 124.3 . .
C13 C12 C6 175.3(7) . .
C12 C13 Pt1 172.2(6) . .
N6 C14 H14 119.3 . .
N6 C14 C15 121.3(6) . .
C15 C14 H14 119.3 . .
C14 C15 H15 119.6 . .
C14 C15 C16 120.7(6) . .
C16 C15 H15 119.6 . .
C15 C16 C29 120.4(6) . .
C17 C16 C15 116.5(6) . .
C17 C16 C29 123.0(7) . .
C16 C17 H17 119.2 . .
C18 C17 C16 121.5(6) . .
C18 C17 H17 119.2 . .
N6 C18 C17 120.4(6) . .
N6 C18 C19 114.9(5) . .
C17 C18 C19 124.7(6) . .
N7 C19 C18 111.7(5) . .
N7 C19 C20 120.4(6) . .
C20 C19 C18 127.7(6) . .
C19 C20 H20 120.4 . .
C19 C20 C21 119.2(6) . .
C21 C20 H20 120.4 . .
C20 C21 C33 119.1(6) . .
C22 C21 C20 118.4(6) . .
C22 C21 C33 122.4(6) . .
C21 C22 H22 120.1 . .
C23 C22 C21 119.8(6) . .
C23 C22 H22 120.1 . .
N7 C23 C22 120.6(6) . .
N7 C23 C24 111.1(5) . .
C22 C23 C24 128.2(6) . .
N8 C24 C23 114.8(5) . .
N8 C24 C25 120.6(6) . .
C25 C24 C23 124.5(6) . .
C24 C25 H25 119.5 . .
C24 C25 C26 121.1(6) . .
C26 C25 H25 119.5 . .
C25 C26 C37 120.0(6) . .
C27 C26 C25 116.7(6) . .
C27 C26 C37 123.2(6) . .
C26 C27 H27 119.6 . .
C26 C27 C28 120.7(6) . .
C28 C27 H27 119.6 . .
N8 C28 C27 122.4(6) . .
N8 C28 H28 118.8 . .
C27 C28 H28 118.8 . .
C30 C29 C16 108.7(7) . .
C30 C29 C31 114.9(11) . .
C30 C29 C32 105.9(8) . .
C31 C29 C16 108.5(8) . .
C31 C29 C32 106.2(9) . .
C32 C29 C16 112.8(7) . .
C29 C30 H30A 109.5 . .
C29 C30 H30B 109.5 . .
C29 C30 H30C 109.5 . .
H30A C30 H30B 109.5 . .
H30A C30 H30C 109.5 . .
H30B C30 H30C 109.5 . .
C29 C31 H31A 109.5 . .
C29 C31 H31B 109.5 . .
C29 C31 H31C 109.5 . .
H31A C31 H31B 109.5 . .
H31A C31 H31C 109.5 . .
H31B C31 H31C 109.5 . .
C29 C32 H32A 109.5 . .
C29 C32 H32B 109.5 . .
C29 C32 H32C 109.5 . .
H32A C32 H32B 109.5 . .
H32A C32 H32C 109.5 . .
H32B C32 H32C 109.5 . .
C21 C33 C35 110.4(6) . .
C21 C33 C36 110.9(6) . .
C34 C33 C21 108.6(6) . .
C34 C33 C35 109.9(7) . .
C34 C33 C36 109.7(7) . .
C36 C33 C35 107.3(6) . .
C33 C34 H34A 109.5 . .
C33 C34 H34B 109.5 . .
C33 C34 H34C 109.5 . .
H34A C34 H34B 109.5 . .
H34A C34 H34C 109.5 . .
H34B C34 H34C 109.5 . .
C33 C35 H35A 109.5 . .
C33 C35 H35B 109.5 . .
C33 C35 H35C 109.5 . .
H35A C35 H35B 109.5 . .
H35A C35 H35C 109.5 . .
H35B C35 H35C 109.5 . .
C33 C36 H36A 109.5 . .
C33 C36 H36B 109.5 . .
C33 C36 H36C 109.5 . .
H36A C36 H36B 109.5 . .
H36A C36 H36C 109.5 . .
H36B C36 H36C 109.5 . .
C26 C37 C40 111.3(6) . .
C38 C37 C26 106.6(6) . .
C38 C37 C39 111.3(7) . .
C38 C37 C40 108.9(6) . .
C39 C37 C26 110.0(6) . .
C39 C37 C40 108.8(6) . .
C37 C38 H38A 109.5 . .
C37 C38 H38B 109.5 . .
C37 C38 H38C 109.5 . .
H38A C38 H38B 109.5 . .
H38A C38 H38C 109.5 . .
H38B C38 H38C 109.5 . .
C37 C39 H39A 109.5 . .
C37 C39 H39B 109.5 . .
C37 C39 H39C 109.5 . .
H39A C39 H39B 109.5 . .
H39A C39 H39C 109.5 . .
H39B C39 H39C 109.5 . .
C37 C40 H40A 109.5 . .
C37 C40 H40B 109.5 . .
C37 C40 H40C 109.5 . .
H40A C40 H40B 109.5 . .
H40A C40 H40C 109.5 . .
H40B C40 H40C 109.5 . .
Cl9 C45 H45A 108.6 . .
Cl9 C45 H45B 108.6 . .
Cl10 C45 Cl9 114.5(10) . .
Cl10 C45 H45A 108.6 . .
Cl10 C45 H45B 108.6 . .
H45A C45 H45B 107.6 . .
Cl4 C43 H43A 109.5 . .
Cl4 C43 H43B 109.5 . .
Cl5 C43 Cl4 110.5(8) . .
Cl5 C43 H43A 109.5 . .
Cl5 C43 H43B 109.5 . .
H43A C43 H43B 108.1 . .
Cl6 C44 Cl7 111.2(10) . .
Cl6 C44 H44A 109.4 . .
Cl6 C44 H44B 109.4 . .
Cl7 C44 H44A 109.4 . .
Cl7 C44 H44B 109.4 . .
H44A C44 H44B 108.0 . .
Cl1 C41 H41A 109.3 . .
Cl1 C41 H41B 109.3 . .
Cl2 C41 Cl1 111.7(6) . .
Cl2 C41 H41A 109.3 . .
Cl2 C41 H41B 109.3 . .
H41A C41 H41B 107.9 . .
Cl3 C42 Cl8 112.7(8) . .
Cl3 C42 H42A 109.1 . .
Cl3 C42 H42B 109.1 . .
Cl8 C42 H42A 109.1 . .
Cl8 C42 H42B 109.1 . .
H42A C42 H42B 107.8 . .
F6 B2 F5 108.9(6) . .
F6 B2 F7 109.3(6) . .
F6 B2 F8 108.7(6) . .
F7 B2 F5 110.4(6) . .
F7 B2 F8 109.8(7) . .
F8 B2 F5 109.7(6) . .
F2 B1 F1 106.6(9) . .
F2 B1 F3 111.1(9) . .
F2 B1 F4 110.0(9) . .
F3 B1 F1 108.8(8) . .
F3 B1 F4 110.2(9) . .
F4 B1 F1 110.1(9) . .

loop_
_geom_bond_atom_site_label_1
_geom_bond_atom_site_label_2
_geom_bond_distance
_geom_bond_site_symmetry_2
Pt1 N6 2.016(5) .
Pt1 N7 1.940(5) .
Pt1 N8 2.011(5) .
Pt1 C13 1.945(6) .
Fe1 N1 1.963(5) 2_656
Fe1 N1 1.963(5) .
Fe1 N3 1.885(5) .
Fe1 N3 1.886(5) 2_656
Fe1 N5 1.972(6) 2_656
Fe1 N5 1.972(6) .
Cl9 C45 1.740(18) .
Cl10 C45 1.71(2) .
N1 N2 1.392(7) .
N1 C1 1.312(8) .
N2 C3 1.344(8) .
N2 C4 1.408(8) .
N3 C4 1.339(8) .
N3 C8 1.328(8) .
N4 N5 1.353(8) .
N4 C8 1.415(8) .
N4 C9 1.363(9) .
N5 C11 1.318(8) .
N6 C14 1.350(8) .
N6 C18 1.367(8) .
N7 C19 1.351(8) .
N7 C23 1.352(8) .
N8 C24 1.370(8) .
N8 C28 1.347(8) .
C1 H1 0.9500 .
C1 C2 1.399(10) .
C2 H2 0.9500 .
C2 C3 1.359(10) .
C3 H3 0.9500 .
C4 C5 1.371(8) .
C5 H5 0.9500 .
C5 C6 1.404(9) .
C6 C7 1.406(9) .
C6 C12 1.423(8) .
C7 H7 0.9500 .
C7 C8 1.362(10) .
C9 H9 0.9500 .
C9 C10 1.354(10) .
C10 H10 0.9500 .
C10 C11 1.393(10) .
C11 H11 0.9500 .
C12 C13 1.221(9) .
C14 H14 0.9500 .
C14 C15 1.367(10) .
C15 H15 0.9500 .
C15 C16 1.408(10) .
C16 C17 1.382(10) .
C16 C29 1.533(10) .
C17 H17 0.9500 .
C17 C18 1.374(9) .
C18 C19 1.486(9) .
C19 C20 1.373(9) .
C20 H20 0.9500 .
C20 C21 1.412(9) .
C21 C22 1.401(9) .
C21 C33 1.531(9) .
C22 H22 0.9500 .
C22 C23 1.360(9) .
C23 C24 1.487(8) .
C24 C25 1.382(9) .
C25 H25 0.9500 .
C25 C26 1.405(9) .
C26 C27 1.373(10) .
C26 C37 1.533(9) .
C27 H27 0.9500 .
C27 C28 1.382(10) .
C28 H28 0.9500 .
C29 C30 1.494(13) .
C29 C31 1.494(14) .
C29 C32 1.522(12) .
C30 H30A 0.9800 .
C30 H30B 0.9800 .
C30 H30C 0.9800 .
C31 H31A 0.9800 .
C31 H31B 0.9800 .
C31 H31C 0.9800 .
C32 H32A 0.9800 .
C32 H32B 0.9800 .
C32 H32C 0.9800 .
C33 C34 1.519(12) .
C33 C35 1.548(10) .
C33 C36 1.537(11) .
C34 H34A 0.9800 .
C34 H34B 0.9800 .
C34 H34C 0.9800 .
C35 H35A 0.9800 .
C35 H35B 0.9800 .
C35 H35C 0.9800 .
C36 H36A 0.9800 .
C36 H36B 0.9800 .
C36 H36C 0.9800 .
C37 C38 1.527(11) .
C37 C39 1.530(11) .
C37 C40 1.544(10) .
C38 H38A 0.9800 .
C38 H38B 0.9800 .
C38 H38C 0.9800 .
C39 H39A 0.9800 .
C39 H39B 0.9800 .
C39 H39C 0.9800 .
C40 H40A 0.9800 .
C40 H40B 0.9800 .
C40 H40C 0.9800 .
C45 H45A 0.9900 .
C45 H45B 0.9900 .
Cl4 C43 1.825(15) .
Cl5 C43 1.602(14) .
C43 H43A 0.9900 .
C43 H43B 0.9900 .
Cl6 C44 1.733(19) .
Cl7 C44 1.79(2) .
C44 H44A 0.9900 .
C44 H44B 0.9900 .
Cl1 C41 1.741(11) .
Cl2 C41 1.733(13) .
C41 H41A 0.9900 .
C41 H41B 0.9900 .
Cl3 C42 1.681(14) .
Cl8 C42 1.743(13) .
C42 H42A 0.9900 .
C42 H42B 0.9900 .
F5 B2 1.391(9) .
F6 B2 1.382(9) .
F7 B2 1.385(10) .
F8 B2 1.389(8) .
F1 B1 1.409(13) .
F2 B1 1.344(12) .
F3 B1 1.367(12) .
F4 B1 1.369(12) .

loop_
_geom_torsion_atom_site_label_1
_geom_torsion_atom_site_label_2
_geom_torsion_atom_site_label_3
_geom_torsion_atom_site_label_4
_geom_torsion
_geom_torsion_site_symmetry_1
Pt1 N6 C14 C15 -171.9(5) .
Pt1 N6 C18 C17 172.7(5) .
Pt1 N6 C18 C19 -4.3(6) .
Pt1 N7 C19 C18 0.1(7) .
Pt1 N7 C19 C20 -176.0(5) .
Pt1 N7 C23 C22 177.0(5) .
Pt1 N7 C23 C24 -0.7(7) .
Pt1 N8 C24 C23 4.7(6) .
Pt1 N8 C24 C25 -172.3(5) .
Pt1 N8 C28 C27 170.6(5) .
Fe1 N1 N2 C3 174.6(4) .
Fe1 N1 N2 C4 -6.8(6) .
Fe1 N1 C1 C2 -172.4(6) .
Fe1 N3 C4 N2 0.3(7) .
Fe1 N3 C4 C5 176.2(5) .
Fe1 N3 C8 N4 1.7(7) .
Fe1 N3 C8 C7 -175.2(5) .
Fe1 N5 C11 C10 -161.0(6) .
N1 Fe1 N3 C4 84.2(5) 2_656
N1 Fe1 N3 C4 -3.2(5) .
N1 Fe1 N3 C8 -98.8(5) 2_656
N1 Fe1 N3 C8 173.8(5) .
N1 N2 C3 C2 0.9(8) .
N1 N2 C4 N3 4.4(7) .
N1 N2 C4 C5 -171.3(6) .
N1 C1 C2 C3 -0.5(9) .
N2 N1 C1 C2 1.0(8) .
N2 C4 C5 C6 173.9(6) .
N3 C4 C5 C6 -1.3(9) .
N4 N5 C11 C10 0.4(8) .
N4 C9 C10 C11 -1.0(9) .
N5 Fe1 N3 C4 178.5(5) .
N5 Fe1 N3 C4 -97.6(5) 2_656
N5 Fe1 N3 C8 79.4(5) 2_656
N5 Fe1 N3 C8 -4.6(5) .
N5 N4 C8 N3 4.2(8) .
N5 N4 C8 C7 -179.1(7) .
N5 N4 C9 C10 1.3(9) .
N6 C14 C15 C16 -0.4(10) .
N6 C18 C19 N7 2.8(7) .
N6 C18 C19 C20 178.5(6) .
N7 C19 C20 C21 -0.3(9) .
N7 C23 C24 N8 -2.7(7) .
N7 C23 C24 C25 174.1(6) .
N8 C24 C25 C26 1.5(9) .
C1 N1 N2 C3 -1.2(7) .
C1 N1 N2 C4 177.4(5) .
C1 C2 C3 N2 -0.3(8) .
C3 N2 C4 N3 -177.5(7) .
C3 N2 C4 C5 6.8(11) .
C4 N2 C3 C2 -177.3(7) .
C4 N3 C8 N4 178.7(5) .
C4 N3 C8 C7 1.8(10) .
C4 C5 C6 C7 2.5(9) .
C4 C5 C6 C12 -176.6(6) .
C5 C6 C7 C8 -1.6(10) .
C6 C7 C8 N3 -0.6(11) .
C6 C7 C8 N4 -176.9(6) .
C8 N3 C4 N2 -176.7(5) .
C8 N3 C4 C5 -0.8(9) .
C8 N4 N5 Fe1 -7.7(7) .
C8 N4 N5 C11 -175.2(6) .
C8 N4 C9 C10 174.3(7) .
C9 N4 N5 Fe1 166.4(5) .
C9 N4 N5 C11 -1.1(8) .
C9 N4 C8 N3 -168.4(7) .
C9 N4 C8 C7 8.3(12) .
C9 C10 C11 N5 0.3(9) .
C12 C6 C7 C8 177.4(6) .
C14 N6 C18 C17 -3.8(9) .
C14 N6 C18 C19 179.1(5) .
C14 C15 C16 C17 -3.6(10) .
C14 C15 C16 C29 172.4(7) .
C15 C16 C17 C18 3.9(10) .
C15 C16 C29 C30 -57.5(11) .
C15 C16 C29 C31 68.1(11) .
C15 C16 C29 C32 -174.6(7) .
C16 C17 C18 N6 -0.3(9) .
C16 C17 C18 C19 176.4(6) .
C17 C16 C29 C30 118.3(9) .
C17 C16 C29 C31 -116.2(11) .
C17 C16 C29 C32 1.1(11) .
C17 C18 C19 N7 -174.0(6) .
C17 C18 C19 C20 1.7(10) .
C18 N6 C14 C15 4.2(9) .
C18 C19 C20 C21 -175.7(6) .
C19 N7 C23 C22 3.4(9) .
C19 N7 C23 C24 -174.4(5) .
C19 C20 C21 C22 1.8(9) .
C19 C20 C21 C33 178.9(6) .
C20 C21 C22 C23 -0.8(9) .
C20 C21 C33 C34 -77.7(8) .
C20 C21 C33 C35 42.9(9) .
C20 C21 C33 C36 161.7(7) .
C21 C22 C23 N7 -1.7(9) .
C21 C22 C23 C24 175.6(6) .
C22 C21 C33 C34 99.4(8) .
C22 C21 C33 C35 -140.1(7) .
C22 C21 C33 C36 -21.3(9) .
C22 C23 C24 N8 179.8(6) .
C22 C23 C24 C25 -3.4(10) .
C23 N7 C19 C18 173.8(5) .
C23 N7 C19 C20 -2.3(9) .
C23 C24 C25 C26 -175.2(6) .
C24 N8 C28 C27 -2.9(9) .
C24 C25 C26 C27 -4.1(9) .
C24 C25 C26 C37 172.4(6) .
C25 C26 C27 C28 3.3(10) .
C25 C26 C37 C38 -66.0(8) .
C25 C26 C37 C39 54.8(9) .
C25 C26 C37 C40 175.4(6) .
C26 C27 C28 N8 0.1(10) .
C27 C26 C37 C38 110.2(8) .
C27 C26 C37 C39 -129.0(8) .
C27 C26 C37 C40 -8.4(10) .
C28 N8 C24 C23 179.0(5) .
C28 N8 C24 C25 2.0(9) .
C29 C16 C17 C18 -171.9(7) .
C33 C21 C22 C23 -177.8(6) .
C37 C26 C27 C28 -173.0(6) .
